data_2103921
loop_
_publ_author_name
'Mora, Asilo\'e J.'
'Fitch, Andrew N.'
'Ramirez, Belkis M.'
'Delgado, Gerzon E.'
'Brunelli, Michela'
'Wright, Jonathan'

_publ_section_title
;
 Structure of lithium benzilate hemihydrate solved by simulated
 annealing and difference Fourier synthesis from powder data
;
_journal_issue 3
_journal_name_full 'Acta Crystallographica Section B'
_journal_page_first 378
_journal_page_last 383
_journal_paper_doi 10.1107/S0108768103004634
_journal_volume 59
_journal_year 2003
_chemical_formula_structural ' (C~6~H~5~)~2~C(OH)COO-, Li 1+, 0.5H~2~O'
_chemical_formula_sum 'C14 H12 Li O3.5'
_chemical_formula_weight 486.35
_chemical_name_common 'Lithium benzilate hemihydrate'
_chemical_name_systematic
;
 ?
;
_space_group_IT_number 14
_symmetry_cell_setting monoclinic
_symmetry_space_group_name_Hall '-P 2yab'
_symmetry_space_group_name_H-M 'P 1 21/a 1'
_atom_sites_solution_secondary difmap
_cell_angle_alpha 90
_cell_angle_beta 113.9980(10)
_cell_angle_gamma 90
_cell_formula_units_Z 8
_cell_length_a 34.1916(2)
_cell_length_b 5.53460(10)
_cell_length_c 14.02890(10)
_cell_measurement_temperature 295
_cell_volume 2425.30(5)
_computing_cell_refinement GSAS
_computing_publication_material
;
;
_computing_structure_refinement GSAS
_computing_structure_solution DASH
_diffrn_ambient_temperature 295(2)
_diffrn_measurement_device_type 'High Resolution Diffractometer BM16'
_diffrn_radiation_monochromator 'Double crystal Si <111>'
_diffrn_radiation_type synchrotron
_diffrn_radiation_wavelength 0.8030300(10)
_exptl_crystal_density_diffrn 1.332
_exptl_crystal_density_method 'Not Measured'
_exptl_crystal_F_000 1016
_refine_diff_density_max 0.293
_refine_diff_density_min -0.390
_refine_ls_extinction_method none
_refine_ls_hydrogen_treatment mixed
_refine_ls_number_parameters 221
_refine_ls_number_reflns 2252
_refine_ls_number_restraints 60
_refine_ls_restrained_S_all 2.43
_refine_ls_shift/su_max 0.000
_refine_ls_shift/su_mean 0.000
_refine_ls_structure_factor_coef Inet
_reflns_number_observed 1165
_cod_data_source_file ws0002.cif
_cod_data_source_block I
_cod_depositor_comments
;

2019-10-10
Z value and formula fixed to values more according to usual
chemical conventions.                 miguel
;
_cod_original_formula_sum 'C28 H24 Li2 O7'
_cod_original_formula_weight 486.35
_cod_original_formula_moiety 'C14 H13 Li O4, C14 H11 Li O3'
_cod_original_formula_units_Z 4
_cod_original_cell_volume 2425.31(5)
_cod_original_sg_symbol_H-M 'P 21/a'
_cod_database_code 2103921

loop_
_symmetry_equiv_pos_as_xyz
+x,+y,+z
-x+1/2,+y+1/2,-z
-x,-y,-z
+x+1/2,-y+1/2,+z

loop_
_atom_site_label
_atom_site_fract_x
_atom_site_fract_y
_atom_site_fract_z
_atom_site_U_iso_or_equiv
_atom_site_thermal_displace_type
_atom_site_occupancy
_atom_site_type_symbol
O1w 0.74906(3) 0.4359(2) 0.0447(3) 0.03470(10) Uiso 1.000 O
O30 0.83370(10) 1.1310(7) 0.1894(3) 0.02750(10) Uiso 1.000 O
O32 0.83510(10) 0.7450(8) 0.1525(3) 0.02750(10) Uiso 1.000 O
O33 0.80786(5) 0.6085(2) 0.28944(9) 0.02750(10) Uiso 1.000 O
C35 0.82575(2) 0.8465(2) 0.30844(7) 0.02750(10) Uiso 1.000 C
C36 0.83045(6) 0.9196(5) 0.20911(8) 0.02750(10) Uiso 1.000 C
C37 0.79416(3) 1.0077(3) 0.32985(6) 0.02750(10) Uiso 1.000 C
C38 0.80328(3) 1.1065(3) 0.42734(7) 0.02750(10) Uiso 1.000 C
C40 0.77476(3) 1.2603(3) 0.44405(7) 0.02750(10) Uiso 1.000 C
C42 0.73513(3) 1.3053(3) 0.36415(7) 0.02750(10) Uiso 1.000 C
C44 0.72540(3) 1.2034(3) 0.26675(7) 0.02750(10) Uiso 1.000 C
C46 0.75416(3) 1.0497(3) 0.25095(7) 0.02750(10) Uiso 1.000 C
C48 0.87036(3) 0.8441(2) 0.39640(10) 0.02750(10) Uiso 1.000 C
C49 0.88480(3) 0.6474(2) 0.46250(10) 0.02750(10) Uiso 1.000 C
C51 0.92567(3) 0.6384(2) 0.54110(10) 0.02750(10) Uiso 1.000 C
C53 0.95501(3) 0.8184(2) 0.54980(10) 0.02750(10) Uiso 1.000 C
C55 0.94115(3) 1.0135(2) 0.48260(10) 0.02750(10) Uiso 1.000 C
C57 0.89984(3) 1.0243(2) 0.40600(10) 0.02750(10) Uiso 1.000 C
Li59 0.8084(5) 0.459(4) 0.1580(10) 0.06560(10) Uiso 1.000 Li
Li60 0.8459(5) 0.773(3) 0.0250(10) 0.06000(10) Uiso 1.000 Li
O1 0.67582(5) 0.5529(3) 0.0451(3) 0.02750(10) Uiso 1.000 O
C6 0.60462(3) 0.6609(2) -0.00457(6) 0.02750(10) Uiso 1.000 C
C7 0.65130(3) 0.7152(2) 0.0197(3) 0.02750(10) Uiso 1.000 C
C8 0.57352(3) 0.8322(2) -0.08431(6) 0.02750(10) Uiso 1.000 C
C9 0.53740(3) 0.9248(2) -0.07600(7) 0.02750(10) Uiso 1.000 C
C11 0.51061(3) 1.0831(2) -0.15034(6) 0.02750(10) Uiso 1.000 C
C13 0.51800(3) 1.1370(3) -0.23793(6) 0.02750(10) Uiso 1.000 C
C15 0.55288(3) 1.0362(3) -0.24944(7) 0.02750(10) Uiso 1.000 C
C17 0.58032(3) 0.8847(3) -0.17291(6) 0.02750(10) Uiso 1.000 C
C19 0.59955(4) 0.6579(2) 0.09824(6) 0.02750(10) Uiso 1.000 C
C20 0.61744(4) 0.8350(2) 0.17322(6) 0.02750(10) Uiso 1.000 C
C22 0.61503(4) 0.8210(2) 0.26918(6) 0.02750(10) Uiso 1.000 C
C24 0.59525(4) 0.6244(2) 0.29165(6) 0.02750(10) Uiso 1.000 C
C26 0.57769(4) 0.4450(2) 0.21776(6) 0.02750(10) Uiso 1.000 C
C28 0.57943(4) 0.4634(2) 0.12119(6) 0.02750(10) Uiso 1.000 C
O4 0.59672(9) 0.4261(2) -0.05123(8) 0.02750(10) Uiso 1.000 O
O3 0.664660(10) 0.9420(8) 0.0230(3) 0.02750(10) Uiso 1.000 O
H1W 0.71714(4) 0.4518(9) 0.011(3) 0.47380(10) Uiso 1.000 H
H2W 0.75700(10) 0.2609(2) 0.0558(9) 0.05210(10) Uiso 1.000 H
H34 0.80501(7) 0.5471(6) 0.35320(9) 0.02750(10) Uiso 1.000 H
H39 0.83178(5) 1.0780(10) 0.4860(2) 0.02750(10) Uiso 1.000 H
H41 0.7820(2) 1.3315(5) 0.51473(9) 0.02750(10) Uiso 1.000 H
H43 0.71396(4) 1.4100(4) 0.3763(2) 0.02750(10) Uiso 1.000 H
H45 0.69669(5) 1.2330(10) 0.20990(2) 0.02750(10) Uiso 1.000 H
H47 0.7468(2) 0.9796(5) 0.18004(9) 0.02750(10) Uiso 1.000 H
H50 0.86436(5) 0.5135(3) 0.4570(3) 0.02750(10) Uiso 1.000 H
H52 0.9347(2) 0.4965(3) 0.58930(10) 0.02750(10) Uiso 1.000 H
H54 0.98424(5) 0.8150(10) 0.6079(2) 0.02750(10) Uiso 1.000 H
H56 0.9614(5) 1.1488(3) 0.4890(3) 0.02750(10) Uiso 1.000 H
H58 0.8911(2) 1.1643(3) 0.3567(2) 0.02750(10) Uiso 1.000 H
H10 0.532200(10) 0.8888(8) -0.01260(8) 0.02750(10) Uiso 1.000 H
H12 0.48520(4) 1.1535(5) -0.1423(2) 0.02750(10) Uiso 1.000 H
H14 0.49843(8) 1.2491(3) -0.2924(2) 0.02750(10) Uiso 1.000 H
H16 0.55880(6) 1.0774(8) -0.31172(8) 0.02750(10) Uiso 1.000 H
H18 0.60575(4) 0.8154(5) -0.1813(2) 0.02750(10) Uiso 1.000 H
H21 0.63241(6) 0.9756(4) 0.1582(2) 0.02750(10) Uiso 1.000 H
H23 0.6276(2) 0.9517(3) 0.32210(10) 0.02750(10) Uiso 1.000 H
H25 0.59230(6) 0.6160(10) 0.35963(8) 0.02750(10) Uiso 1.000 H
H27 0.56240(5) 0.3059(3) 0.2328(2) 0.02750(10) Uiso 1.000 H
H29 0.5673(2) 0.3306(3) 0.06910(10) 0.02750(10) Uiso 1.000 H
H5 0.59150(10) 0.4400(10) -0.12641(8) 0.02750(10) Uiso 1.000 H

loop_
_atom_type_symbol
_atom_type_description
_atom_type_scat_source
O O 'International Tables Vol C Tables 4.2.6.8 and 6.1.1.4'
Li Li 'International Tables Vol C Tables 4.2.6.8 and 6.1.1.4'
H H 'International Tables Vol C Tables 4.2.6.8 and 6.1.1.4'
C C 'International Tables Vol C Tables 4.2.6.8 and 6.1.1.4'

loop_
_geom_angle_atom_site_label_1
_geom_angle_atom_site_label_2
_geom_angle_atom_site_label_3
_geom_angle_site_symmetry_3
_geom_angle
_geom_angle_publ_flag
C36 O30 Li59 1_565 149.2(6) no
C36 O32 Li59 . 115.2(6) no
C36 O32 Li60 . 127.5(6) no
Li59 O32 Li60 . 112.5(7) no
C35 O33 Li59 . 112.6(6) no
H1W O1W H2W . 109.5(5) no
Li59 O1W H2W . 79.4(8) no
Li59 O1W H1W . 158(2) no
C35 O33 H34 . 109.7(2) no
Li59 O33 H34 . 135.8(6) no
C6 O4 H5 . 109.4(3) no
C36 C35 C37 . 111.88(12) no
C37 C35 C48 . 113.74(8) no
O33 C35 C37 . 107.00(10) no
C36 C35 C48 . 107.49(10) no
O33 C35 C48 . 110.75(10) no
O33 C35 C36 . 105.70(12) no
O30 C36 C35 . 121.1(2) no
O32 C36 C35 . 116.5(3) no
O30 C36 O32 . 122.0(3) no
C38 C37 C46 . 118.38(11) no
C35 C37 C46 . 119.34(9) no
C35 C37 C38 . 122.22(9) no
C37 C38 C40 . 121.24(10) no
C38 C40 C42 . 119.87(10) no
C40 C42 C44 . 119.18(12) no
C42 C44 C46 . 120.39(10) no
C37 C46 C44 . 120.66(10) no
C49 C48 C57 . 117.00(11) no
C35 C48 C49 . 121.10(10) no
C35 C48 C57 . 121.47(10) no
C48 C49 C51 . 122.08(11) no
C49 C51 C53 . 120.33(11) no
C51 C53 C55 . 117.81(11) no
C53 C55 C57 . 121.38(11) no
C48 C57 C55 . 121.10(11) no
C40 C38 H39 . 118.4(2) no
C37 C38 H39 . 120.2(2) no
C38 C40 H41 . 120.2(3) no
C42 C40 H41 . 119.8(4) no
C40 C42 H43 . 120.44(18) no
C44 C42 H43 . 120.38(17) no
C46 C44 H45 . 120.4(2) no
C42 C44 H45 . 119.1(2) no
C44 C46 H47 . 119.3(3) no
C37 C46 H47 . 119.8(4) no
C51 C49 H50 . 118.8(2) no
C48 C49 H50 . 118.9(2) no
C49 C51 H52 . 120.1(3) no
C53 C51 H52 . 119.5(3) no
C55 C53 H54 . 121.4(3) no
C51 C53 H54 . 120.4(3) no
C57 C55 H56 . 119.2(5) no
C53 C55 H56 . 119.4(5) no
C48 C57 H58 . 119.3(3) no
C55 C57 H58 . 119.6(3) no
C7 C6 C8 . 113.44(13) no
C7 C6 C19 . 107.69(16) no
O4 C6 C7 . 105.53(16) no
O4 C6 C19 . 110.54(11) no
C8 C6 C19 . 112.89(9) no
O4 C6 C8 . 106.52(9) no
O1 C7 C6 . 117.98(15) no
O3 C7 C6 . 120.58(16) no
O1 C7 O3 . 121.1(2) no
C9 C8 C17 . 118.60(9) no
C6 C8 C17 . 117.94(10) no
C6 C8 C9 . 123.32(8) no
C8 C9 H10 . 119.37(17) no
C11 C9 H10 . 119.72(19) no
C8 C9 C11 . 120.67(9) no
C9 C11 C13 . 120.09(10) no
C9 C11 H12 . 120.05(17) no
C13 C11 H12 . 119.81(18) no
C11 C13 C15 . 119.59(11) no
C11 C13 H14 . 120.3(2) no
C15 C13 H14 . 120.08(19) no
C17 C15 H16 . 120.1(2) no
C13 C15 H16 . 120.0(2) no
C13 C15 C17 . 119.86(9) no
C8 C17 C15 . 120.99(11) no
C8 C17 H18 . 119.76(19) no
C15 C17 H18 . 119.24(18) no
C22 C20 H21 . 119.12(17) no
C19 C20 H21 . 119.78(17) no
C19 C20 C22 . 121.10(11) no
C20 C22 C24 . 119.58(9) no
C20 C22 H23 . 120.3(3) no
C24 C22 H23 . 120.1(3) no
C22 C24 H25 . 120.1(3) no
C26 C24 H25 . 120.0(3) no
C22 C24 C26 . 119.80(9) no
C28 C26 H27 . 119.83(17) no
C24 C26 C28 . 120.15(11) no
C24 C26 H27 . 119.94(17) no
C19 C28 C26 . 120.55(9) no
C19 C28 H29 . 120.0(3) no
C26 C28 H29 . 119.4(3) no
C20 C19 C28 . 118.79(9) no
C6 C19 C28 . 119.22(9) no
C6 C19 C20 . 121.80(11) no
O1W Li59 O33 . 111.4(9) yes
O32 Li59 O33 . 82.9(8) yes
O1W Li59 O32 . 112.3(9) yes

loop_
_geom_bond_atom_site_label_1
_geom_bond_atom_site_label_2
_geom_bond_site_symmetry_2
_geom_bond_distance
_geom_bond_publ_flag
O1W Li59 . 2.009(16) yes
O30 C36 . 1.218(5) yes
O30 Li59 1_565 1.98(2) yes
O32 C36 . 1.301(5) yes
O32 Li59 . 1.84(2) yes
O32 Li60 . 1.974(15) yes
O33 Li59 . 2.028(16) yes
O1W H1W . 1.00(2) no
O1W H2W . 1.001(3) no
O3 C7 . 1.330(4) yes
O33 H34 . 0.998(2) no
O1 C7 . 1.181(3) yes
O4 C6 . 1.4305(15) no
O4 H5 . 0.9985(19) no
O33 C35 . 1.4310(16) no
C53 C55 . 1.3842(17) no
C55 C57 . 1.3852(17) no
C38 H39 . 1.000(3) no
C40 H41 . 1.000(2) no
C42 H43 . 0.995(2) no
C44 H45 . 0.9948(18) no
C46 H47 . 1.000(2) no
C49 H50 . 1.000(2) no
C51 H52 . 0.9998(19) no
C53 H54 . 1.000(3) no
C55 H56 . 0.999(11) no
C57 H58 . 1.000(2) no
C6 C8 . 1.5210(14) no
C6 C19 . 1.5212(13) no
C6 C7 . 1.520(2) no
C35 C37 . 1.5221(16) no
C8 C9 . 1.3851(15) no
C35 C48 . 1.5226(15) no
C8 C17 . 1.3851(13) no
C35 C36 . 1.5210(18) no
C9 C11 . 1.3846(14) no
C37 C38 . 1.3856(14) no
C11 C13 . 1.3840(13) no
C37 C46 . 1.3850(14) no
C13 C15 . 1.3843(17) no
C38 C40 . 1.3843(19) no
C15 C17 . 1.3844(17) no
C40 C42 . 1.3853(14) no
C19 C28 . 1.3842(17) no
C42 C44 . 1.3878(15) no
C19 C20 . 1.3849(14) no
C44 C46 . 1.3846(19) no
C20 C22 . 1.3839(13) no
C48 C57 . 1.3851(16) no
C22 C24 . 1.3835(17) no
C48 C49 . 1.3844(17) no
C24 C26 . 1.3837(14) no
C49 C51 . 1.3848(17) no
C26 C28 . 1.3838(13) no
C51 C53 . 1.3835(16) no
C9 H10 . 0.9955(16) no
C11 H12 . 1.000(2) no
C22 H23 . 1.000(2) no
C13 H14 . 1.000(3) no
C24 H25 . 1.0000(17) no
C15 H16 . 1.000(2) no
C26 H27 . 1.000(2) no
C17 H18 . 1.000(2) no
C28 H29 . 0.9999(19) no
C20 H21 . 1.000(3) no

loop_
_geom_contact_atom_site_label_1
_geom_contact_atom_site_label_2
_geom_contact_distance
_geom_contact_site_symmetry_2
_geom_contact_publ_flag
O1W O1W 3.050(3) 2_645 no
O1W O32 3.201(5) . no
O1W O1W 3.050(3) 2_655 no
O1W O1 2.589(3) . no
O1W Li60 3.119(18) 2_645 no
O1 O4 2.581(4) . no
O1 O30 3.201(5) 2_645 no
O1 O32 3.144(5) 2_645 no
O1 Li60 1.823(16) 2_645 yes
O1 O1W 2.589(3) . no
O3 Li60 1.934(17) 2_655 yes
O4 Li60 2.029(18) 2_645 yes
Li59 O30 1.98(2) 1_545 yes

loop_
_geom_hbond_atom_site_label_D
_geom_hbond_atom_site_label_H
_geom_hbond_atom_site_label_A
_geom_hbond_site_symmetry_A
_geom_hbond_distance_DH
_geom_hbond_distance_HA
_geom_hbond_distance_DA
_geom_hbond_angle_DHA
_geom_hbond_publ_flag
O1w H1W O1 . 1.00(2) 1.757(18) 2.589(3) 138(3) yes
O1w H1W O32 2_645 1.00(2) 2.54(3) 3.252(5) 128.2(18) yes
O1w H2W O1w 2_645 1.001(3) 2.242(7) 3.050(3) 136.8(9) yes

loop_
_geom_torsion_atom_site_label_1
_geom_torsion_atom_site_label_2
_geom_torsion_atom_site_label_3
_geom_torsion_atom_site_label_4
_geom_torsion_site_symmetry_1
_geom_torsion_site_symmetry_3
_geom_torsion_site_symmetry_4
_geom_torsion
_geom_torsion_publ_flag
Li59 O30 C36 O32 1_565 . . 123.6(9) no
Li59 O30 C36 C35 1_565 . . -63.5(10) no
C36 O30 Li59 O1W . 1_565 1_565 -49.0(12) no
C36 O30 Li59 O32 . 1_565 1_565 169.7(6) no
C36 O30 Li59 O33 . 1_565 1_565 73.3(13) no
Li59 O32 C36 O30 . . . -156.0(6) no
Li59 O32 C36 C35 . . . 30.8(6) no
Li60 O32 C36 O30 . . . -2.2(8) no
Li60 O32 C36 C35 . . . -175.5(6) no
C36 O32 Li59 O1W . . . 92.3(7) no
C36 O32 Li59 O33 . . . -18.0(7) no
Li60 O32 Li59 O1W . . . -65.4(11) no
Li60 O32 Li59 O33 . . . -175.6(6) no
Li59 O33 C35 C36 . . . 11.3(5) no
Li59 O33 C35 C37 . . . 130.7(5) no
Li59 O33 C35 C48 . . . -104.8(5) no
C35 O33 Li59 O1W . . . -109.2(8) no
C35 O33 Li59 O32 . . . 1.9(7) no
O33 C35 C48 C49 . . . -15.07(15) yes
O33 C35 C48 C57 . . . 157.15(12) yes
O33 C35 C36 O30 . . . 159.9(3) no
O33 C35 C36 O32 . . . -26.8(3) no
C37 C35 C36 O30 . . . 43.8(3) no
C37 C35 C48 C57 . . . -82.30(14) no
C37 C35 C36 O32 . . . -142.9(2) no
C48 C35 C36 O30 . . . -81.8(3) no
C48 C35 C36 O32 . . . 91.6(2) no
O33 C35 C37 C38 . . . 111.67(14) yes
O33 C35 C37 C46 . . . -65.48(15) yes
C36 C35 C37 C46 . . . 49.85(18) no
C48 C35 C37 C38 . . . -10.96(18) no
C48 C35 C37 C46 . . . 171.89(12) no
C36 C35 C48 C57 . . . 42.14(17) no
C37 C35 C48 C49 . . . 105.48(13) no
C35 C37 C38 C40 . . . 177.43(13) no
C35 C37 C46 C44 . . . -177.32(12) no
C38 C37 C46 C44 . . . 5.4(2) no
C46 C37 C38 C40 . . . -5.4(2) no
C37 C38 C40 C42 . . . 4.2(2) no
C38 C40 C42 C44 . . . -2.9(2) no
C40 C42 C44 C46 . . . 3.0(2) no
C42 C44 C46 C37 . . . -4.3(2) no
C35 C48 C57 C55 . . . -176.22(11) no
C49 C48 C57 C55 . . . -3.70(18) no
C35 C48 C49 C51 . . . 178.11(11) no
C57 C48 C49 C51 . . . 5.56(18) no
C48 C49 C51 C53 . . . -6.13(19) no
C49 C51 C53 C55 . . . 4.51(18) no
C51 C53 C55 C57 . . . -2.76(18) no
C53 C55 C57 C48 . . . 2.46(19) no
O4 C6 C7 O1 . . . -34.7(4) no
O4 C6 C7 O3 . . . 152.4(3) no
C8 C6 C7 O1 . . . -150.9(3) no
O4 C6 C8 C9 . . . 105.17(16) yes
O4 C6 C8 C17 . . . -70.42(17) yes
C7 C6 C8 C9 . . . -139.19(15) no
C7 C6 C8 C17 . . . 45.23(17) no
C19 C6 C8 C9 . . . -16.33(14) no
C19 C6 C8 C17 . . . 168.09(11) no
O4 C6 C19 C20 . . . 160.13(15) yes
O4 C6 C19 C28 . . . -14.71(18) yes
C7 C6 C19 C20 . . . 45.32(15) no
C7 C6 C19 C28 . . . -129.52(12) no
C8 C6 C19 C20 . . . -80.68(14) no
C8 C6 C19 C28 . . . 104.48(12) no
C19 C6 C7 O3 . . . -89.5(3) no
C8 C6 C7 O3 . . . 36.2(4) no
C19 C6 C7 O1 . . . 83.4(4) no
C6 C8 C9 C11 . . . 179.00(10) no
C9 C8 C17 C15 . . . 3.19(19) no
C17 C8 C9 C11 . . . -5.44(16) no
C6 C8 C17 C15 . . . 178.99(12) no
C8 C9 C11 C13 . . . 4.66(16) no
C9 C11 C13 C15 . . . -1.52(19) no
C11 C13 C15 C17 . . . -0.7(2) no
C13 C15 C17 C8 . . . -0.1(2) no
C6 C19 C20 C22 . . . -175.56(11) no
C20 C19 C28 C26 . . . -0.76(19) no
C28 C19 C20 C22 . . . -0.70(19) no
C6 C19 C28 C26 . . . 174.24(11) no
C19 C20 C22 C24 . . . 1.41(19) no
C20 C22 C24 C26 . . . -0.66(19) no
C22 C24 C26 C28 . . . -0.78(19) no
C24 C26 C28 C19 . . . 1.50(19) no
